data_4509579
loop_
_publ_author_name
'Kanoo, Prakash'
'K. L., Gurunatha'
'Maji, Tapas Kumar'

_publ_section_title
;
 Temperature-Controlled Synthesis of Metal-Organic Coordination Polymers:
 Crystal Structure, Supramolecular Isomerism, and Porous Property
;
_journal_issue 9
_journal_name_full 'Crystal Growth &amp; Design'
_journal_page_first 4147
_journal_paper_doi 10.1021/cg900386q
_journal_volume 9
_journal_year 2009
_chemical_formula_sum 'C20 H22 N2 Ni O10 S2'
_chemical_formula_weight 573.23
_chemical_name_systematic
;
 ?
;
_space_group_IT_number 2
_symmetry_cell_setting triclinic
_symmetry_space_group_name_Hall '-P 1'
_symmetry_space_group_name_H-M 'P -1'
_atom_sites_solution_hydrogens geom
_atom_sites_solution_primary direct
_atom_sites_solution_secondary difmap
_audit_creation_method SHELXL-97
_cell_angle_alpha 101.3480(10)
_cell_angle_beta 90.2660(10)
_cell_angle_gamma 117.0750(10)
_cell_formula_units_Z 1
_cell_length_a 8.4893(2)
_cell_length_b 8.6526(2)
_cell_length_c 9.1010(2)
_cell_measurement_temperature 293(2)
_cell_volume 580.20(2)
_computing_cell_refinement SMART
_computing_data_collection 'SMART (Bruker,2000)'
_computing_data_reduction 'SAINT (Bruker,2000)'
_computing_molecular_graphics 'Mercury 1.4.1'
_computing_publication_material 'PLATON (Spek, 2003)'
_computing_structure_refinement 'SHELXL-97 (Sheldrick, 1997)'
_computing_structure_solution 'SIR-92 (Altomare et al. 1994)'
_diffrn_ambient_temperature 293(2)
_diffrn_measured_fraction_theta_full 0.995
_diffrn_measured_fraction_theta_max 0.995
_diffrn_radiation_monochromator graphite
_diffrn_radiation_source 'fine-focus sealed tube'
_diffrn_radiation_type MoK\a
_diffrn_radiation_wavelength 0.71073
_diffrn_reflns_av_R_equivalents 0.0237
_diffrn_reflns_av_sigmaI/netI 0.0270
_diffrn_reflns_limit_h_max 9
_diffrn_reflns_limit_h_min -9
_diffrn_reflns_limit_k_max 9
_diffrn_reflns_limit_k_min -9
_diffrn_reflns_limit_l_max 10
_diffrn_reflns_limit_l_min -10
_diffrn_reflns_number 4853
_diffrn_reflns_theta_full 23.92
_diffrn_reflns_theta_max 23.92
_diffrn_reflns_theta_min 2.30
_exptl_absorpt_coefficient_mu 1.076
_exptl_absorpt_correction_T_max 0.9819
_exptl_absorpt_correction_T_min 0.8174
_exptl_absorpt_correction_type empirical
_exptl_absorpt_process_details SADABS
_exptl_crystal_colour 'light blue'
_exptl_crystal_density_diffrn 1.641
_exptl_crystal_density_method 'not measured'
_exptl_crystal_description block
_exptl_crystal_F_000 296
_exptl_crystal_size_max 0.3
_exptl_crystal_size_mid 0.2
_exptl_crystal_size_min 0.2
_refine_diff_density_max 0.384
_refine_diff_density_min -0.298
_refine_diff_density_rms 0.054
_refine_ls_extinction_method none
_refine_ls_goodness_of_fit_ref 1.056
_refine_ls_hydrogen_treatment mixed
_refine_ls_matrix_type full
_refine_ls_number_parameters 199
_refine_ls_number_reflns 1794
_refine_ls_number_restraints 0
_refine_ls_restrained_S_all 1.056
_refine_ls_R_factor_all 0.0316
_refine_ls_R_factor_gt 0.0272
_refine_ls_shift/su_max 0.000
_refine_ls_shift/su_mean 0.000
_refine_ls_structure_factor_coef Fsqd
_refine_ls_weighting_details 'calc w=1/[\s^2^(Fo^2^)+(0.0350P)^2^+0.3649P] where P=(Fo^2^+2Fc^2^)/3'
_refine_ls_weighting_scheme calc
_refine_ls_wR_factor_gt 0.0673
_refine_ls_wR_factor_ref 0.0702
_reflns_number_gt 1612
_reflns_number_total 1794
_reflns_threshold_expression >2sigma(I)
_cod_data_source_file cg900386qsup1.cif
_cod_data_source_block complex3
_cod_original_sg_symbol_H-M P-1
_cod_database_code 4509579

loop_
_symmetry_equiv_pos_as_xyz
'x, y, z'
'-x, -y, -z'

loop_
_atom_site_label
_atom_site_type_symbol
_atom_site_fract_x
_atom_site_fract_y
_atom_site_fract_z
_atom_site_U_iso_or_equiv
_atom_site_adp_type
_atom_site_occupancy
_atom_site_symmetry_multiplicity
_atom_site_calc_flag
_atom_site_refinement_flags
C1 C -0.0500(3) 0.3062(3) 1.1693(3) 0.0264(6) Uani 1 1 d .
C2 C -0.0487(3) 0.4326(3) 1.2881(3) 0.0268(6) Uani 1 1 d .
C3 C -0.0037(3) 0.4314(3) 1.4344(3) 0.0223(5) Uani 1 1 d .
C4 C 0.0350(4) 0.2956(3) 1.4508(3) 0.0307(6) Uani 1 1 d .
C5 C 0.0323(4) 0.1757(3) 1.3265(3) 0.0297(6) Uani 1 1 d .
C6 C 0.4275(3) 0.6437(3) 1.3149(3) 0.0253(6) Uani 1 1 d .
C7 C 0.4319(3) 0.7437(3) 1.4591(3) 0.0305(6) Uani 1 1 d .
C8 C 0.4693(4) 0.6977(3) 1.5847(3) 0.0302(6) Uani 1 1 d .
C9 C 0.5022(3) 0.5506(3) 1.5722(3) 0.0248(5) Uani 1 1 d .
C10 C 0.4597(3) 0.5012(3) 1.2980(3) 0.0282(6) Uani 1 1 d .
N1 N -0.0092(3) 0.1784(2) 1.1853(2) 0.0229(5) Uani 1 1 d .
O1 O -0.2413(2) -0.0433(2) 0.9032(2) 0.0273(4) Uani 1 1 d .
O2 O 0.1418(3) 0.2046(2) 0.8866(2) 0.0301(4) Uani 1 1 d .
O3 O 0.2582(3) 0.7784(3) 1.1952(2) 0.0412(5) Uani 1 1 d .
O4 O 0.3210(3) 0.5638(2) 1.0281(2) 0.0464(5) Uani 1 1 d .
O5 O 0.5573(2) 0.8571(2) 1.1367(2) 0.0409(5) Uani 1 1 d .
S1 S 0.38579(8) 0.71369(8) 1.15512(7) 0.02620(18) Uani 1 1 d .
Ni1 Ni 0.0000 0.0000 1.0000 0.01933(15) Uani 1 2 d S
H1 H -0.310(4) -0.069(3) 0.958(3) 0.023 Uiso 1 1 d .
H2 H -0.243(4) 0.028(4) 0.871(3) 0.023 Uiso 1 1 d .
H3 H 0.176(4) 0.296(4) 0.932(3) 0.023 Uiso 1 1 d .
H4 H 0.231(4) 0.194(3) 0.863(3) 0.023 Uiso 1 1 d .
H5 H -0.081(3) 0.309(3) 1.070(3) 0.024(6) Uiso 1 1 d .
H6 H -0.077(4) 0.513(4) 1.270(3) 0.035(8) Uiso 1 1 d .
H7 H 0.065(4) 0.284(3) 1.546(3) 0.037(7) Uiso 1 1 d .
H8 H 0.060(3) 0.089(3) 1.337(3) 0.024(7) Uiso 1 1 d .
H9 H 0.405(4) 0.840(4) 1.465(3) 0.036(7) Uiso 1 1 d .
H10 H 0.468(3) 0.758(3) 1.682(3) 0.032(7) Uiso 1 1 d .
H11 H 0.463(4) 0.440(4) 1.201(3) 0.039 Uiso 1 1 d .

loop_
_atom_site_aniso_label
_atom_site_aniso_U_11
_atom_site_aniso_U_22
_atom_site_aniso_U_33
_atom_site_aniso_U_23
_atom_site_aniso_U_13
_atom_site_aniso_U_12
C1 0.0325(14) 0.0302(14) 0.0191(13) 0.0024(10) 0.0017(11) 0.0180(12)
C2 0.0342(15) 0.0258(13) 0.0246(13) 0.0028(11) 0.0027(11) 0.0188(12)
C3 0.0216(12) 0.0217(12) 0.0212(12) 0.0016(10) 0.0055(10) 0.0092(10)
C4 0.0432(16) 0.0333(14) 0.0184(13) 0.0032(11) 0.0014(11) 0.0213(13)
C5 0.0444(16) 0.0266(14) 0.0256(14) 0.0023(11) 0.0012(12) 0.0243(13)
C6 0.0202(12) 0.0275(13) 0.0300(14) 0.0126(11) 0.0012(10) 0.0102(11)
C7 0.0307(14) 0.0283(14) 0.0364(15) 0.0086(12) 0.0007(12) 0.0166(12)
C8 0.0355(15) 0.0293(14) 0.0272(15) 0.0021(11) -0.0009(12) 0.0179(12)
C9 0.0207(12) 0.0246(12) 0.0294(13) 0.0060(10) 0.0018(10) 0.0107(11)
C10 0.0262(14) 0.0296(14) 0.0297(14) 0.0079(11) 0.0026(11) 0.0131(12)
N1 0.0265(11) 0.0236(10) 0.0184(10) 0.0003(8) 0.0022(8) 0.0132(9)
O1 0.0295(10) 0.0310(10) 0.0267(10) 0.0096(8) 0.0042(7) 0.0174(9)
O2 0.0336(11) 0.0269(10) 0.0308(10) 0.0050(8) 0.0063(8) 0.0153(9)
O3 0.0451(12) 0.0546(12) 0.0470(12) 0.0293(10) 0.0155(9) 0.0356(10)
O4 0.0701(15) 0.0358(11) 0.0326(11) 0.0060(9) -0.0084(10) 0.0248(11)
O5 0.0336(11) 0.0424(11) 0.0480(12) 0.0261(9) 0.0128(9) 0.0123(9)
S1 0.0279(4) 0.0274(3) 0.0286(4) 0.0133(3) 0.0040(3) 0.0145(3)
Ni1 0.0242(3) 0.0198(2) 0.0160(2) 0.00124(17) 0.00200(17) 0.01300(19)

loop_
_atom_type_symbol
_atom_type_description
_atom_type_scat_dispersion_real
_atom_type_scat_dispersion_imag
_atom_type_scat_source
C C 0.0033 0.0016 'International Tables Vol C Tables 4.2.6.8 and 6.1.1.4'
H H 0.0000 0.0000 'International Tables Vol C Tables 4.2.6.8 and 6.1.1.4'
N N 0.0061 0.0033 'International Tables Vol C Tables 4.2.6.8 and 6.1.1.4'
O O 0.0106 0.0060 'International Tables Vol C Tables 4.2.6.8 and 6.1.1.4'
S S 0.1246 0.1234 'International Tables Vol C Tables 4.2.6.8 and 6.1.1.4'
Ni Ni 0.3393 1.1124 'International Tables Vol C Tables 4.2.6.8 and 6.1.1.4'

loop_
_geom_angle_atom_site_label_1
_geom_angle_atom_site_label_2
_geom_angle_atom_site_label_3
_geom_angle
_geom_angle_site_symmetry_1
_geom_angle_site_symmetry_3
N1 C1 C2 123.6(2) . .
C1 C2 C3 120.1(2) . .
C2 C3 C4 116.1(2) . .
C2 C3 C3 121.8(3) . 2_568
C4 C3 C3 122.1(3) . 2_568
C5 C4 C3 120.2(2) . .
N1 C5 C4 123.5(2) . .
C10 C6 C7 121.4(2) . .
C10 C6 S1 120.6(2) . .
C7 C6 S1 117.98(19) . .
C8 C7 C6 119.8(2) . .
C7 C8 C9 120.6(2) . .
C8 C9 C9 120.0(3) . 2_668
C8 C9 C10 121.7(2) . 2_668
C9 C9 C10 118.3(3) 2_668 2_668
C6 C10 C9 119.9(2) . 2_668
C1 N1 C5 116.4(2) . .
C1 N1 Ni1 121.63(16) . .
C5 N1 Ni1 121.89(16) . .
O4 S1 O3 113.61(13) . .
O4 S1 O5 112.37(13) . .
O3 S1 O5 111.59(12) . .
O4 S1 C6 108.10(11) . .
O3 S1 C6 105.65(11) . .
O5 S1 C6 104.83(11) . .
O1 Ni1 O1 180.0 . 2_557
O1 Ni1 N1 90.94(7) . .
O1 Ni1 N1 89.06(7) 2_557 .
O1 Ni1 N1 89.06(7) . 2_557
O1 Ni1 N1 90.94(7) 2_557 2_557
N1 Ni1 N1 180.000(1) . 2_557
O1 Ni1 O2 88.19(8) . 2_557
O1 Ni1 O2 91.81(8) 2_557 2_557
N1 Ni1 O2 87.80(7) . 2_557
N1 Ni1 O2 92.20(8) 2_557 2_557
O1 Ni1 O2 91.81(8) . .
O1 Ni1 O2 88.19(8) 2_557 .
N1 Ni1 O2 92.20(8) . .
N1 Ni1 O2 87.80(7) 2_557 .
O2 Ni1 O2 180.000(1) 2_557 .

loop_
_geom_bond_atom_site_label_1
_geom_bond_atom_site_label_2
_geom_bond_distance
_geom_bond_site_symmetry_2
C1 N1 1.332(3) .
C1 C2 1.375(3) .
C2 C3 1.386(3) .
C3 C4 1.391(4) .
C3 C3 1.487(4) 2_568
C4 C5 1.369(3) .
C5 N1 1.339(3) .
C6 C10 1.360(4) .
C6 C7 1.413(4) .
C6 S1 1.773(2) .
C7 C8 1.363(4) .
C8 C9 1.406(4) .
C9 C9 1.418(5) 2_668
C9 C10 1.428(3) 2_668
C10 C9 1.428(3) 2_668
N1 Ni1 2.0781(18) .
O1 Ni1 2.0659(18) .
O2 Ni1 2.1073(18) .
O3 S1 1.4477(19) .
O4 S1 1.4411(19) .
O5 S1 1.4582(19) .
Ni1 O1 2.0659(18) 2_557
Ni1 N1 2.0781(18) 2_557
Ni1 O2 2.1073(18) 2_557
